data_7155959
loop_
_publ_author_name
'Frongia, Angelo'
'Aitken, David J.'
'Boddaert, Thomas'
'Ghisu, Lorenza'
'Arca, Massimiliano'
'Secci, Francesco'
'Caboni, P.'
'Guillot, R\'egis'
'Melis, Nicola'

_publ_section_title
;
 Synthesis of 2,2-bis(pyridin-2-yl amino)cyclobutanols and their
 conversion into 5-(pyridin-2-ylamino)dihydrofuran-2(3H)-ones
;
_journal_name_full 'Organic &amp; Biomolecular Chemistry'
_journal_paper_doi 10.1039/C7OB02567J
_journal_year 2017
_chemical_formula_moiety 'C12 H14 N6 O'
_chemical_formula_sum 'C12 H14 N6 O'
_chemical_formula_weight 258.29
_space_group_crystal_system triclinic
_space_group_IT_number 2
_space_group_name_Hall '-P 1'
_space_group_name_H-M_alt 'P -1'
_symmetry_space_group_name_Hall '-P 1'
_symmetry_space_group_name_H-M 'P -1'
_atom_sites_solution_hydrogens mixed
_audit_creation_method SHELXL-2016/6
_audit_update_record
;
2017-10-04 deposited with the CCDC.
2017-11-08 downloaded from the CCDC.
;
_cell_angle_alpha 103.317(3)
_cell_angle_beta 107.305(3)
_cell_angle_gamma 98.863(4)
_cell_formula_units_Z 2
_cell_length_a 8.3805(7)
_cell_length_b 8.9419(8)
_cell_length_c 9.0849(7)
_cell_measurement_reflns_used 2729
_cell_measurement_temperature 100(1)
_cell_measurement_theta_max 30.38
_cell_measurement_theta_min 2.41
_cell_volume 614.08(9)
_computing_cell_refinement 'Bruker SAINT'
_computing_data_collection 'Bruker APEX3'
_computing_data_reduction 'Bruker SAINT'
_computing_structure_refinement 'SHELXL-2016/6 (Sheldrick, 2016)'
_computing_structure_solution 'SHELXS-97 (Sheldrick 2008)'
_diffrn_ambient_temperature 100(1)
_diffrn_measured_fraction_theta_full 1.000
_diffrn_measured_fraction_theta_max 1.000
_diffrn_measurement_device_type 'Bruker VENTURE PHOTON100 CMOS'
_diffrn_measurement_method '\f and \w scans'
_diffrn_radiation_type MoK\a
_diffrn_radiation_wavelength 0.71073
_diffrn_reflns_av_R_equivalents 0.3305
_diffrn_reflns_av_unetI/netI 0.2330
_diffrn_reflns_Laue_measured_fraction_full 1.000
_diffrn_reflns_Laue_measured_fraction_max 1.000
_diffrn_reflns_limit_h_max 9
_diffrn_reflns_limit_h_min -9
_diffrn_reflns_limit_k_max 10
_diffrn_reflns_limit_k_min -10
_diffrn_reflns_limit_l_max 10
_diffrn_reflns_limit_l_min -10
_diffrn_reflns_number 13706
_diffrn_reflns_point_group_measured_fraction_full 1.000
_diffrn_reflns_point_group_measured_fraction_max 1.000
_diffrn_reflns_theta_full 24.997
_diffrn_reflns_theta_max 24.997
_diffrn_reflns_theta_min 2.411
_exptl_absorpt_coefficient_mu 0.097
_exptl_absorpt_correction_T_max 0.9844
_exptl_absorpt_correction_T_min 0.9742
_exptl_absorpt_correction_type multi-scan
_exptl_absorpt_process_details SADABS
_exptl_crystal_colour colorless
_exptl_crystal_density_diffrn 1.397
_exptl_crystal_description needle
_exptl_crystal_F_000 272
_exptl_crystal_size_max 0.110
_exptl_crystal_size_mid 0.050
_exptl_crystal_size_min 0.030
_refine_diff_density_max 0.239
_refine_diff_density_min -0.277
_refine_diff_density_rms 0.064
_refine_ls_extinction_method none
_refine_ls_goodness_of_fit_ref 0.869
_refine_ls_hydrogen_treatment mixed
_refine_ls_matrix_type full
_refine_ls_number_parameters 182
_refine_ls_number_reflns 2165
_refine_ls_number_restraints 0
_refine_ls_restrained_S_all 0.869
_refine_ls_R_factor_all 0.1530
_refine_ls_R_factor_gt 0.0458
_refine_ls_shift/su_max 0.000
_refine_ls_shift/su_mean 0.000
_refine_ls_structure_factor_coef Fsqd
_refine_ls_weighting_details 'w=1/[\s^2^(Fo^2^)+(0.0143P)^2^] where P=(Fo^2^+2Fc^2^)/3'
_refine_ls_weighting_scheme calc
_refine_ls_wR_factor_gt 0.0671
_refine_ls_wR_factor_ref 0.0770
_reflns_Friedel_coverage 0.000
_reflns_number_gt 1129
_reflns_number_total 2165
_reflns_threshold_expression 'I > 2\s(I)'
_cod_data_source_file c7ob02567j2.cif
_cod_data_source_block 3l
_cod_database_code 7155959
_shelx_space_group_comment
;
The symmetry employed for this shelxl refinement is uniquely defined
by the following loop, which should always be used as a source of
symmetry information in preference to the above space-group names.
They are only intended as comments.
;
_shelx_estimated_absorpt_t_min 0.989
_shelx_estimated_absorpt_t_max 0.997

loop_
_space_group_symop_operation_xyz
'x, y, z'
'-x, -y, -z'

loop_
_atom_site_label
_atom_site_type_symbol
_atom_site_fract_x
_atom_site_fract_y
_atom_site_fract_z
_atom_site_U_iso_or_equiv
_atom_site_adp_type
_atom_site_occupancy
_atom_site_site_symmetry_order
_atom_site_calc_flag
_atom_site_refinement_flags_posn
_atom_site_refinement_flags_adp
C1 C 0.7197(3) 0.6521(3) 0.1519(3) 0.0180(6) Uani 1 1 d . .
H1 H 0.821431 0.617395 0.152250 0.022 Uiso 1 1 calc R U
C2 C 0.6403(3) 0.7068(3) 0.0263(3) 0.0181(6) Uani 1 1 d . .
H2 H 0.683759 0.710709 -0.058500 0.022 Uiso 1 1 calc R U
C3 C 0.4928(3) 0.7557(3) 0.0318(3) 0.0155(6) Uani 1 1 d . .
H3 H 0.434084 0.794620 -0.052611 0.019 Uiso 1 1 calc R U
C4 C 0.5172(3) 0.6951(3) 0.2651(3) 0.0126(6) Uani 1 1 d . .
C5 C 0.2795(3) 0.6959(3) 0.3726(3) 0.0123(6) Uani 1 1 d . .
C6 C 0.2520(3) 0.8657(3) 0.3938(3) 0.0163(6) Uani 1 1 d . .
H6A H 0.132661 0.869625 0.336928 0.020 Uiso 1 1 calc R U
H6B H 0.336240 0.937537 0.369333 0.020 Uiso 1 1 calc R U
C7 C 0.2939(3) 0.8858(3) 0.5765(3) 0.0208(6) Uani 1 1 d . .
H7A H 0.414905 0.940589 0.643419 0.025 Uiso 1 1 calc R U
H7B H 0.213015 0.933451 0.621329 0.025 Uiso 1 1 calc R U
C8 C 0.2570(3) 0.7055(3) 0.5384(3) 0.0138(6) Uani 1 1 d . .
H8 H 0.134862 0.659590 0.524083 0.017 Uiso 1 1 calc R U
C9 C 0.1036(2) 0.4242(3) 0.2185(3) 0.0117(6) Uani 1 1 d . .
C10 C -0.0720(3) 0.1831(3) 0.0680(3) 0.0145(6) Uani 1 1 d . .
H10 H -0.158909 0.116239 -0.028605 0.017 Uiso 1 1 calc R U
C11 C -0.0093(3) 0.1187(3) 0.1909(3) 0.0153(6) Uani 1 1 d . .
H11 H -0.050203 0.010671 0.181846 0.018 Uiso 1 1 calc R U
C12 C 0.1160(3) 0.2210(3) 0.3274(3) 0.0156(6) Uani 1 1 d . .
H12 H 0.162818 0.180273 0.414381 0.019 Uiso 1 1 calc R U
N1 N 0.6630(2) 0.6445(2) 0.2737(2) 0.0148(5) Uani 1 1 d . .
N2 N 0.4283(2) 0.7514(2) 0.1488(2) 0.0132(5) Uani 1 1 d . .
N3 N 0.4562(2) 0.6890(2) 0.3874(2) 0.0131(5) Uani 1 1 d . .
N4 N 0.1523(2) 0.5796(2) 0.2310(2) 0.0130(5) Uani 1 1 d . .
N5 N 0.1767(2) 0.3743(2) 0.3461(2) 0.0126(5) Uani 1 1 d . .
N6 N -0.0173(2) 0.3344(2) 0.0770(2) 0.0128(5) Uani 1 1 d . .
O1 O 0.37168(18) 0.65126(19) 0.64977(18) 0.0210(4) Uani 1 1 d . .
H100 H 0.3260(18) 0.545(3) 0.6360(19) 0.031 Uiso 1 1 calc R U
H30 H 0.506(3) 0.641(3) 0.458(3) 0.033(7) Uiso 1 1 d . .
H4 H 0.113(3) 0.605(3) 0.141(3) 0.037(8) Uiso 1 1 d . .

loop_
_atom_site_aniso_label
_atom_site_aniso_U_11
_atom_site_aniso_U_22
_atom_site_aniso_U_33
_atom_site_aniso_U_23
_atom_site_aniso_U_13
_atom_site_aniso_U_12
C1 0.0118(12) 0.0240(15) 0.0204(15) 0.0067(12) 0.0077(12) 0.0062(12)
C2 0.0181(12) 0.0236(15) 0.0150(14) 0.0035(12) 0.0103(11) 0.0063(12)
C3 0.0187(13) 0.0174(15) 0.0088(14) 0.0033(11) 0.0034(12) 0.0037(12)
C4 0.0096(12) 0.0141(15) 0.0102(14) 0.0010(11) 0.0011(11) 0.0000(11)
C5 0.0098(11) 0.0126(13) 0.0124(14) 0.0007(11) 0.0036(11) 0.0016(11)
C6 0.0146(12) 0.0156(15) 0.0207(15) 0.0043(11) 0.0095(11) 0.0044(11)
C7 0.0251(14) 0.0167(15) 0.0208(16) 0.0007(12) 0.0139(12) 0.0009(12)
C8 0.0126(12) 0.0167(14) 0.0129(14) 0.0036(11) 0.0063(11) 0.0032(11)
C9 0.0074(11) 0.0135(15) 0.0153(14) 0.0030(11) 0.0056(11) 0.0042(11)
C10 0.0112(12) 0.0164(15) 0.0126(14) -0.0010(11) 0.0024(11) 0.0053(12)
C11 0.0169(12) 0.0122(14) 0.0175(15) 0.0045(11) 0.0066(12) 0.0039(11)
C12 0.0198(13) 0.0187(15) 0.0127(14) 0.0097(11) 0.0059(11) 0.0092(12)
N1 0.0098(10) 0.0200(12) 0.0147(12) 0.0037(9) 0.0054(9) 0.0041(9)
N2 0.0131(10) 0.0170(12) 0.0088(11) 0.0050(9) 0.0014(9) 0.0041(9)
N3 0.0128(10) 0.0182(12) 0.0094(12) 0.0058(9) 0.0025(10) 0.0064(9)
N4 0.0129(10) 0.0137(12) 0.0112(12) 0.0046(9) 0.0016(9) 0.0039(9)
N5 0.0152(10) 0.0135(12) 0.0100(11) 0.0053(8) 0.0029(9) 0.0061(9)
N6 0.0108(10) 0.0113(12) 0.0137(12) 0.0015(9) 0.0027(9) 0.0016(9)
O1 0.0250(9) 0.0216(10) 0.0129(10) 0.0042(8) 0.0035(8) 0.0031(8)

loop_
_atom_type_symbol
_atom_type_description
_atom_type_scat_dispersion_real
_atom_type_scat_dispersion_imag
_atom_type_scat_source
C C 0.0033 0.0016 'International Tables Vol C Tables 4.2.6.8 and 6.1.1.4'
H H 0.0000 0.0000 'International Tables Vol C Tables 4.2.6.8 and 6.1.1.4'
N N 0.0061 0.0033 'International Tables Vol C Tables 4.2.6.8 and 6.1.1.4'
O O 0.0106 0.0060 'International Tables Vol C Tables 4.2.6.8 and 6.1.1.4'

loop_
_geom_angle_atom_site_label_1
_geom_angle_atom_site_label_2
_geom_angle_atom_site_label_3
_geom_angle
N1 C1 C2 124.2(2)
N1 C1 H1 117.9
C2 C1 H1 117.9
C1 C2 C3 115.4(2)
C1 C2 H2 122.3
C3 C2 H2 122.3
N2 C3 C2 123.8(2)
N2 C3 H3 118.1
C2 C3 H3 118.1
N2 C4 N1 126.5(2)
N2 C4 N3 117.34(19)
N1 C4 N3 116.15(19)
N4 C5 N3 113.33(18)
N4 C5 C6 113.67(15)
N3 C5 C6 112.90(19)
N4 C5 C8 117.71(19)
N3 C5 C8 109.02(16)
C6 C5 C8 87.76(17)
C5 C6 C7 88.60(16)
C5 C6 H6A 113.9
C7 C6 H6A 113.9
C5 C6 H6B 113.9
C7 C6 H6B 113.9
H6A C6 H6B 111.1
C8 C7 C6 88.59(17)
C8 C7 H7A 113.9
C6 C7 H7A 113.9
C8 C7 H7B 113.9
C6 C7 H7B 113.9
H7A C7 H7B 111.1
O1 C8 C7 114.11(19)
O1 C8 C5 118.66(17)
C7 C8 C5 89.01(17)
O1 C8 H8 111.1
C7 C8 H8 111.1
C5 C8 H8 111.1
N5 C9 N6 126.4(2)
N5 C9 N4 118.1(2)
N6 C9 N4 115.4(2)
N6 C10 C11 123.6(2)
N6 C10 H10 118.2
C11 C10 H10 118.2
C12 C11 C10 115.6(2)
C12 C11 H11 122.2
C10 C11 H11 122.2
N5 C12 C11 124.32(19)
N5 C12 H12 117.8
C11 C12 H12 117.8
C1 N1 C4 114.71(18)
C3 N2 C4 115.35(19)
C4 N3 C5 121.82(18)
C4 N3 H30 117.9(15)
C5 N3 H30 115.5(15)
C9 N4 C5 124.18(19)
C9 N4 H4 115.5(16)
C5 N4 H4 119.7(16)
C12 N5 C9 114.64(19)
C10 N6 C9 115.38(19)
C8 O1 H100 109.5

loop_
_geom_bond_atom_site_label_1
_geom_bond_atom_site_label_2
_geom_bond_distance
C1 N1 1.339(3)
C1 C2 1.374(3)
C1 H1 0.9500
C2 C3 1.385(3)
C2 H2 0.9500
C3 N2 1.333(3)
C3 H3 0.9500
C4 N2 1.347(2)
C4 N1 1.354(2)
C4 N3 1.363(3)
C5 N4 1.449(3)
C5 N3 1.459(2)
C5 C6 1.548(3)
C5 C8 1.557(3)
C6 C7 1.551(3)
C6 H6A 0.9900
C6 H6B 0.9900
C7 C8 1.531(3)
C7 H7A 0.9900
C7 H7B 0.9900
C8 O1 1.405(2)
C8 H8 1.0000
C9 N5 1.349(3)
C9 N6 1.350(3)
C9 N4 1.355(3)
C10 N6 1.335(3)
C10 C11 1.376(3)
C10 H10 0.9500
C11 C12 1.373(3)
C11 H11 0.9500
C12 N5 1.339(3)
C12 H12 0.9500
N3 H30 0.89(2)
N4 H4 0.88(2)
O1 H100 0.93(2)
